data_1526867
loop_
_publ_author_name
'Vasylechko, L.'
'Savytskii, D.'
'Matkovskii, A.'
'Bismayer, U.'
'Berkowski, M.'
'Knapp, M.'

_publ_section_title
;
 Room and high temperature structure of La1-x Ndx Ga O3 (x = 0.27 and
 0.37) perovskites determined by synchrotron powder X-ray diffraction
;
_journal_name_full 'Journal of Alloys Compd.'
_journal_page_first 264
_journal_page_last 271
_journal_volume 328
_journal_year 2001
_chemical_formula_sum 'Ga La0.63 Nd0.37 O3'
_chemical_name_systematic '(La0.63 Nd0.37) Ga O3'
_space_group_IT_number 62
_symmetry_space_group_name_Hall '-P 2c 2ab'
_symmetry_space_group_name_H-M 'P b n m'
_cell_angle_alpha 90
_cell_angle_beta 90
_cell_angle_gamma 90
_cell_formula_units_Z 4
_cell_length_a 5.53562
_cell_length_b 5.52336
_cell_length_c 7.8174
_cell_volume 239.019
_citation_journal_id_ASTM JALCEU
_cod_data_source_file Vasylechko_JALCEU_2001_1333.cif
_cod_data_source_block Ga1La0.63Nd0.37O3
_cod_original_cell_volume 239.0187
_cod_original_sg_symbol_Hall '-P 2ac 2n (z,x,y)'
_cod_original_formula_sum 'Ga1 La0.63 Nd0.37 O3'
_cod_database_code 1526867

loop_
_symmetry_equiv_pos_as_xyz
x,y,z
x+1/2,-y+1/2,-z
-x+1/2,y+1/2,-z+1/2
-x,-y,z+1/2
-x,-y,-z
-x-1/2,y-1/2,z
x-1/2,-y-1/2,z-1/2
x,y,-z-1/2

loop_
_atom_site_label
_atom_site_type_symbol
_atom_site_fract_x
_atom_site_fract_y
_atom_site_fract_z
_atom_site_occupancy
_atom_site_U_iso_or_equiv
Ga1 Ga+3 0.5 0 0 1 0.0
O1 O-2 0.08 0.467 0.25 1 0.0
La1 La+3 -0.0058 0.0168 0.25 0.63 0.0
Nd1 Nd+3 -0.0058 0.0168 0.25 0.37 0.0
O2 O-2 0.717 0.282 0.039 1 0.0
